data_4318074
loop_
_publ_author_name
'Chongchan Lee'
'Junghyun Lee'
'Soon W. Lee'
'Sang Ook Kang'
'Jaejung Ko'

_publ_section_title
;
 Synthesis and Reactivity of 1,2-Bis(chlorodimethylgermyl)carborane and
 1,2-Bis(bromodimethylstannyl)carborane
;
_journal_name_full 'Inorganic Chemistry'
_journal_page_first 3084
_journal_page_last 3090
_journal_paper_doi 10.1021/ic0110878
_journal_volume 41
_journal_year 2002
_chemical_formula_sum 'C8 H32 B20 Ge2'
_chemical_formula_weight 489.72
_chemical_name_systematic
;
  ?
;
_space_group_IT_number 14
_symmetry_cell_setting monoclinic
_symmetry_space_group_name_Hall '-P 2ybc'
_symmetry_space_group_name_H-M 'P 1 21/c 1'
_atom_sites_solution_hydrogens geom
_atom_sites_solution_primary direct
_atom_sites_solution_secondary difmap
_audit_creation_method SHELXL-97
_cell_angle_alpha 90.00
_cell_angle_beta 107.349(6)
_cell_angle_gamma 90.00
_cell_formula_units_Z 2
_cell_length_a 9.8685(8)
_cell_length_b 9.6393(7)
_cell_length_c 13.1644(10)
_cell_measurement_temperature 295(2)
_cell_volume 1195.30(16)
_computing_structure_refinement 'SHELXL-97 (Sheldrick, 1997)'
_computing_structure_solution 'SHELXS-97 (Sheldrick, 1990)'
_diffrn_ambient_temperature 295(2)
_diffrn_measured_fraction_theta_full 0.981
_diffrn_measured_fraction_theta_max 0.981
_diffrn_radiation_monochromator graphite
_diffrn_radiation_source 'fine-focus sealed tube'
_diffrn_radiation_type MoK\a
_diffrn_radiation_wavelength 0.71073
_diffrn_reflns_av_R_equivalents 0.0235
_diffrn_reflns_av_sigmaI/netI 0.0362
_diffrn_reflns_limit_h_max 0
_diffrn_reflns_limit_h_min -11
_diffrn_reflns_limit_k_max 11
_diffrn_reflns_limit_k_min 0
_diffrn_reflns_limit_l_max 15
_diffrn_reflns_limit_l_min -14
_diffrn_reflns_number 2196
_diffrn_reflns_theta_full 25.00
_diffrn_reflns_theta_max 25.00
_diffrn_reflns_theta_min 2.66
_exptl_absorpt_coefficient_mu 2.511
_exptl_crystal_density_diffrn 1.361
_exptl_crystal_density_method 'not measured'
_exptl_crystal_F_000 488
_refine_diff_density_max 0.473
_refine_diff_density_min -0.331
_refine_diff_density_rms 0.073
_refine_ls_extinction_coef 0.0004(7)
_refine_ls_extinction_expression Fc^*^=kFc[1+0.001xFc^2^\l^3^/sin(2\q)]^-1/4^
_refine_ls_extinction_method SHELXL
_refine_ls_goodness_of_fit_ref 1.065
_refine_ls_hydrogen_treatment mixed
_refine_ls_matrix_type full
_refine_ls_number_parameters 137
_refine_ls_number_reflns 2068
_refine_ls_number_restraints 0
_refine_ls_restrained_S_all 1.065
_refine_ls_R_factor_all 0.0402
_refine_ls_R_factor_gt 0.0313
_refine_ls_shift/su_max 0.001
_refine_ls_shift/su_mean 0.000
_refine_ls_structure_factor_coef Fsqd
_refine_ls_weighting_details 'calc w=1/[\s^2^(Fo^2^)+(0.0255P)^2^+1.8677P] where P=(Fo^2^+2Fc^2^)/3'
_refine_ls_weighting_scheme calc
_refine_ls_wR_factor_gt 0.0758
_refine_ls_wR_factor_ref 0.0831
_reflns_number_gt 1782
_reflns_number_total 2068
_reflns_threshold_expression >2sigma(I)
_cod_data_source_file ic0110878_4.cif
_cod_data_source_block abs
_cod_database_code 4318074

loop_
_symmetry_equiv_pos_as_xyz
'x, y, z'
'-x, y+1/2, -z+1/2'
'-x, -y, -z'
'x, -y-1/2, z-1/2'

loop_
_atom_site_label
_atom_site_type_symbol
_atom_site_fract_x
_atom_site_fract_y
_atom_site_fract_z
_atom_site_U_iso_or_equiv
_atom_site_adp_type
_atom_site_occupancy
_atom_site_symmetry_multiplicity
_atom_site_calc_flag
_atom_site_refinement_flags
_atom_site_disorder_assembly
_atom_site_disorder_group
Ge1 Ge 0.11868(3) 0.14480(3) 0.96473(3) 0.02818(14) Uani 1 1 d . . .
B1 B -0.1453(4) 0.1547(4) 0.7569(3) 0.0357(9) Uani 1 1 d . . .
H1 H -0.0758 0.1874 0.7097 0.043 Uiso 1 1 calc R . .
B2 B -0.1416(4) -0.0172(4) 0.8056(3) 0.0315(8) Uani 1 1 d . . .
H2 H -0.0690 -0.0965 0.7917 0.038 Uiso 1 1 calc R . .
B3 B -0.1858(4) 0.2676(4) 0.8503(3) 0.0387(9) Uani 1 1 d . . .
H3 H -0.1427 0.3735 0.8639 0.046 Uiso 1 1 calc R . .
B4 B -0.3585(4) 0.2277(5) 0.8561(3) 0.0406(9) Uani 1 1 d . . .
H4 H -0.4283 0.3072 0.8736 0.049 Uiso 1 1 calc R . .
B5 B -0.2067(4) 0.1644(4) 0.9561(3) 0.0323(8) Uani 1 1 d . . .
H5 H -0.1757 0.2015 1.0388 0.039 Uiso 1 1 calc R . .
B6 B 0.3566(4) -0.0560(5) 1.0977(3) 0.0371(9) Uani 1 1 d . . .
H6 H 0.4253 -0.0234 1.0499 0.044 Uiso 1 1 calc R . .
B7 B 0.4253(4) -0.0904(4) 1.2359(3) 0.0394(9) Uani 1 1 d . . .
H7 H 0.5391 -0.0810 1.2790 0.047 Uiso 1 1 calc R . .
B8 B 0.3201(4) -0.2211(5) 1.2680(3) 0.0410(9) Uani 1 1 d . . .
H8 H 0.3654 -0.2966 1.3318 0.049 Uiso 1 1 calc R . .
B9 B 0.2921(4) -0.0433(5) 1.2964(3) 0.0393(9) Uani 1 1 d . . .
H9 H 0.3184 -0.0028 1.3781 0.047 Uiso 1 1 calc R . .
B10 B -0.3165(4) -0.0574(4) 0.8095(3) 0.0348(8) Uani 1 1 d . . .
H10 H -0.3590 -0.1636 0.7970 0.042 Uiso 1 1 calc R . .
C1 C -0.0865(3) 0.1202(3) 0.8909(2) 0.0256(6) Uani 1 1 d . . .
C2 C 0.1872(3) 0.0040(3) 1.0786(2) 0.0261(6) Uani 1 1 d . . .
C3 C 0.2211(4) 0.1204(5) 0.8618(3) 0.0526(11) Uani 1 1 d . . .
H3A H 0.2043 0.0287 0.8323 0.063 Uiso 1 1 calc R . .
H3B H 0.3208 0.1328 0.8961 0.063 Uiso 1 1 calc R . .
H3C H 0.1890 0.1876 0.8060 0.063 Uiso 1 1 calc R . .
C4 C 0.1444(4) 0.3266(4) 1.0296(3) 0.0524(10) Uani 1 1 d . . .
H4A H 0.0912 0.3327 1.0798 0.063 Uiso 1 1 calc R . .
H4B H 0.1115 0.3960 0.9756 0.063 Uiso 1 1 calc R . .
H4C H 0.2433 0.3413 1.0658 0.063 Uiso 1 1 calc R . .

loop_
_atom_site_aniso_label
_atom_site_aniso_U_11
_atom_site_aniso_U_22
_atom_site_aniso_U_33
_atom_site_aniso_U_23
_atom_site_aniso_U_13
_atom_site_aniso_U_12
Ge1 0.0231(2) 0.0277(2) 0.0332(2) 0.00532(14) 0.00742(14) -0.00227(14)
B1 0.034(2) 0.043(2) 0.0299(18) 0.0089(17) 0.0087(16) 0.0012(17)
B2 0.0315(19) 0.036(2) 0.0288(18) -0.0043(15) 0.0111(15) 0.0010(16)
B3 0.036(2) 0.030(2) 0.044(2) 0.0077(17) 0.0041(17) 0.0039(17)
B4 0.032(2) 0.040(2) 0.047(2) 0.0025(19) 0.0092(17) 0.0113(18)
B5 0.0291(18) 0.034(2) 0.0341(19) -0.0021(16) 0.0100(15) 0.0059(16)
B6 0.0243(18) 0.046(2) 0.042(2) 0.0040(19) 0.0112(16) 0.0054(17)
B7 0.0276(19) 0.044(2) 0.040(2) 0.0022(18) -0.0002(16) 0.0045(17)
B8 0.034(2) 0.042(2) 0.042(2) 0.0117(19) 0.0038(17) 0.0082(18)
B9 0.036(2) 0.047(2) 0.0307(19) -0.0008(18) 0.0044(16) 0.0058(19)
B10 0.0261(18) 0.037(2) 0.0368(19) -0.0006(17) 0.0020(15) -0.0015(16)
C1 0.0250(15) 0.0228(15) 0.0290(15) 0.0041(12) 0.0083(12) 0.0009(12)
C2 0.0221(14) 0.0278(16) 0.0281(15) 0.0031(13) 0.0070(12) -0.0007(12)
C3 0.042(2) 0.074(3) 0.049(2) 0.022(2) 0.0244(18) 0.008(2)
C4 0.051(2) 0.034(2) 0.061(3) 0.0022(18) 0.000(2) -0.0107(18)

loop_
_atom_type_symbol
_atom_type_description
_atom_type_scat_dispersion_real
_atom_type_scat_dispersion_imag
_atom_type_scat_source
C C 0.0033 0.0016 'International Tables Vol C Tables 4.2.6.8 and 6.1.1.4'
H H 0.0000 0.0000 'International Tables Vol C Tables 4.2.6.8 and 6.1.1.4'
B B 0.0013 0.0007 'International Tables Vol C Tables 4.2.6.8 and 6.1.1.4'
Ge Ge 0.1547 1.8001 'International Tables Vol C Tables 4.2.6.8 and 6.1.1.4'

loop_
_geom_angle_atom_site_label_1
_geom_angle_atom_site_label_2
_geom_angle_atom_site_label_3
_geom_angle
_geom_angle_site_symmetry_1
_geom_angle_site_symmetry_3
_geom_angle_publ_flag
C3 Ge1 C4 113.2(2) . . ?
C3 Ge1 C1 108.26(15) . . ?
C4 Ge1 C1 107.79(15) . . ?
C3 Ge1 C2 108.35(15) . . ?
C4 Ge1 C2 108.41(15) . . ?
C1 Ge1 C2 110.90(12) . . ?
C1 B1 B9 106.0(3) . 3_557 ?
C1 B1 B2 58.87(19) . . ?
B9 B1 B2 60.2(2) 3_557 . ?
C1 B1 B3 58.9(2) . . ?
B9 B1 B3 108.6(3) 3_557 . ?
B2 B1 B3 107.9(3) . . ?
C1 B1 B8 105.7(3) . 3_557 ?
B9 B1 B8 60.7(2) 3_557 3_557 ?
B2 B1 B8 108.5(3) . 3_557 ?
B3 B1 B8 60.0(2) . 3_557 ?
C1 B2 C2 58.55(18) . 3_557 ?
C1 B2 B1 58.9(2) . . ?
C2 B2 B1 105.6(3) 3_557 . ?
C1 B2 B9 105.7(3) . 3_557 ?
C2 B2 B9 105.4(3) 3_557 3_557 ?
B1 B2 B9 59.9(2) . 3_557 ?
C1 B2 B10 105.6(2) . . ?
C2 B2 B10 58.61(19) 3_557 . ?
B1 B2 B10 107.3(3) . . ?
B9 B2 B10 59.7(2) 3_557 . ?
C1 B3 B4 105.9(3) . . ?
C1 B3 B5 58.7(2) . . ?
B4 B3 B5 60.4(2) . . ?
C1 B3 B1 58.9(2) . . ?
B4 B3 B1 108.4(3) . . ?
B5 B3 B1 107.7(3) . . ?
C1 B3 B8 105.7(3) . 3_557 ?
B4 B3 B8 60.4(2) . 3_557 ?
B5 B3 B8 108.4(3) . 3_557 ?
B1 B3 B8 60.0(2) . 3_557 ?
B6 B4 B3 107.9(3) 3_557 . ?
B6 B4 B5 60.2(2) 3_557 . ?
B3 B4 B5 59.9(2) . . ?
B6 B4 B7 60.1(2) 3_557 3_557 ?
B3 B4 B7 107.4(3) . 3_557 ?
B5 B4 B7 107.9(3) . 3_557 ?
B6 B4 B8 107.4(3) 3_557 3_557 ?
B3 B4 B8 59.9(2) . 3_557 ?
B5 B4 B8 107.6(3) . 3_557 ?
B7 B4 B8 59.2(2) 3_557 3_557 ?
C1 B5 C2 58.75(18) . 3_557 ?
C1 B5 B3 59.1(2) . . ?
C2 B5 B3 105.9(3) 3_557 . ?
C1 B5 B6 105.8(3) . 3_557 ?
C2 B5 B6 58.8(2) 3_557 3_557 ?
B3 B5 B6 107.2(3) . 3_557 ?
C1 B5 B4 105.7(3) . . ?
C2 B5 B4 105.3(3) 3_557 . ?
B3 B5 B4 59.8(2) . . ?
B6 B5 B4 59.3(2) 3_557 . ?
C2 B6 B4 106.1(3) . 3_557 ?
C2 B6 B10 58.95(19) . 3_557 ?
B4 B6 B10 108.8(3) 3_557 3_557 ?
C2 B6 B7 105.7(3) . . ?
B4 B6 B7 60.6(2) 3_557 . ?
B10 B6 B7 60.2(2) 3_557 . ?
C2 B6 B5 58.70(19) . 3_557 ?
B4 B6 B5 60.4(2) 3_557 3_557 ?
B10 B6 B5 107.9(3) 3_557 3_557 ?
B7 B6 B5 108.5(3) . 3_557 ?
B8 B7 B6 107.9(3) . . ?
B8 B7 B10 108.3(3) . 3_557 ?
B6 B7 B10 59.8(2) . 3_557 ?
B8 B7 B4 60.5(2) . 3_557 ?
B6 B7 B4 59.4(2) . 3_557 ?
B10 B7 B4 107.6(3) 3_557 3_557 ?
B8 B7 B9 60.7(2) . . ?
B6 B7 B9 107.6(3) . . ?
B10 B7 B9 59.7(2) 3_557 . ?
B4 B7 B9 108.6(3) 3_557 . ?
B7 B8 B3 108.0(3) . 3_557 ?
B7 B8 B1 107.9(3) . 3_557 ?
B3 B8 B1 60.0(2) 3_557 3_557 ?
B7 B8 B4 60.3(2) . 3_557 ?
B3 B8 B4 59.6(2) 3_557 3_557 ?
B1 B8 B4 107.7(3) 3_557 3_557 ?
B7 B8 B9 60.4(2) . . ?
B3 B8 B9 107.6(3) 3_557 . ?
B1 B8 B9 59.5(2) 3_557 . ?
B4 B8 B9 108.2(3) 3_557 . ?
B1 B9 B10 107.9(3) 3_557 3_557 ?
B1 B9 B2 60.0(2) 3_557 3_557 ?
B10 B9 B2 60.4(2) 3_557 3_557 ?
B1 B9 B7 107.1(3) 3_557 . ?
B10 B9 B7 59.9(2) 3_557 . ?
B2 B9 B7 107.9(3) 3_557 . ?
B1 B9 B8 59.8(2) 3_557 . ?
B10 B9 B8 107.1(3) 3_557 . ?
B2 B9 B8 107.6(3) 3_557 . ?
B7 B9 B8 59.0(2) . . ?
C2 B10 B6 58.9(2) 3_557 3_557 ?
C2 B10 B9 105.7(3) 3_557 3_557 ?
B6 B10 B9 108.4(3) 3_557 3_557 ?
C2 B10 B7 105.6(3) 3_557 3_557 ?
B6 B10 B7 60.0(2) 3_557 3_557 ?
B9 B10 B7 60.5(2) 3_557 3_557 ?
C2 B10 B2 58.76(19) 3_557 . ?
B6 B10 B2 107.6(3) 3_557 . ?
B9 B10 B2 60.0(2) 3_557 . ?
B7 B10 B2 108.0(3) 3_557 . ?
C2 C1 B5 60.65(19) 3_557 . ?
C2 C1 B2 60.79(19) 3_557 . ?
B5 C1 B2 112.9(2) . . ?
C2 C1 B1 110.0(2) 3_557 . ?
B5 C1 B1 113.2(2) . . ?
B2 C1 B1 62.2(2) . . ?
C2 C1 B3 109.9(2) 3_557 . ?
B5 C1 B3 62.2(2) . . ?
B2 C1 B3 113.3(3) . . ?
B1 C1 B3 62.2(2) . . ?
C2 C1 Ge1 123.98(19) 3_557 . ?
B5 C1 Ge1 118.9(2) . . ?
B2 C1 Ge1 119.4(2) . . ?
B1 C1 Ge1 117.6(2) . . ?
B3 C1 Ge1 117.3(2) . . ?
C1 C2 B5 60.61(19) 3_557 3_557 ?
C1 C2 B6 110.2(2) 3_557 . ?
B5 C2 B6 62.5(2) 3_557 . ?
C1 C2 B10 110.5(2) 3_557 3_557 ?
B5 C2 B10 113.6(3) 3_557 3_557 ?
B6 C2 B10 62.2(2) . 3_557 ?
C1 C2 B2 60.66(19) 3_557 3_557 ?
B5 C2 B2 112.7(2) 3_557 3_557 ?
B6 C2 B2 113.4(2) . 3_557 ?
B10 C2 B2 62.6(2) 3_557 3_557 ?
C1 C2 Ge1 125.12(19) 3_557 . ?
B5 C2 Ge1 119.1(2) 3_557 . ?
B6 C2 Ge1 116.0(2) . . ?
B10 C2 Ge1 116.2(2) 3_557 . ?
B2 C2 Ge1 119.9(2) 3_557 . ?

loop_
_geom_bond_atom_site_label_1
_geom_bond_atom_site_label_2
_geom_bond_distance
_geom_bond_site_symmetry_2
_geom_bond_publ_flag
Ge1 C3 1.930(4) . ?
Ge1 C4 1.933(4) . ?
Ge1 C1 1.982(3) . ?
Ge1 C2 1.986(3) . ?
B1 C1 1.717(5) . ?
B1 B9 1.771(6) 3_557 ?
B1 B2 1.773(5) . ?
B1 B3 1.775(6) . ?
B1 B8 1.777(6) 3_557 ?
B2 C1 1.716(5) . ?
B2 C2 1.718(5) 3_557 ?
B2 B9 1.778(5) 3_557 ?
B2 B10 1.785(5) . ?
B3 C1 1.718(5) . ?
B3 B4 1.771(6) . ?
B3 B5 1.772(5) . ?
B3 B8 1.776(6) 3_557 ?
B4 B6 1.761(6) 3_557 ?
B4 B5 1.781(5) . ?
B4 B7 1.783(6) 3_557 ?
B4 B8 1.785(6) 3_557 ?
B5 C1 1.711(5) . ?
B5 C2 1.712(5) 3_557 ?
B5 B6 1.777(5) 3_557 ?
B6 C2 1.715(4) . ?
B6 B4 1.761(6) 3_557 ?
B6 B10 1.771(6) 3_557 ?
B6 B7 1.773(5) . ?
B6 B5 1.777(5) 3_557 ?
B7 B8 1.763(6) . ?
B7 B10 1.777(5) 3_557 ?
B7 B4 1.783(6) 3_557 ?
B7 B9 1.788(6) . ?
B8 B3 1.776(6) 3_557 ?
B8 B1 1.777(6) 3_557 ?
B8 B4 1.785(6) 3_557 ?
B8 B9 1.793(6) . ?
B9 B1 1.771(6) 3_557 ?
B9 B10 1.773(6) 3_557 ?
B9 B2 1.778(5) 3_557 ?
B10 C2 1.716(5) 3_557 ?
B10 B6 1.771(6) 3_557 ?
B10 B9 1.773(6) 3_557 ?
B10 B7 1.777(5) 3_557 ?
C1 C2 1.679(4) 3_557 ?
C2 C1 1.679(4) 3_557 ?
C2 B5 1.712(5) 3_557 ?
C2 B10 1.716(5) 3_557 ?
C2 B2 1.718(5) 3_557 ?
